data_2238329
loop_
_publ_author_name
'Knight, Kyle S.'
'Smith, Cole T.'
'Waddell, Thomas G.'
'Noll, Bruce'

_publ_section_title
;
 Tenulin 0.25-hydrate, a sesquiterpene lactone isolated from <i>Helenium
 amarum</i>
;
_journal_coeditor_code CV5419
_journal_issue 8
_journal_name_full 'Acta Crystallographica Section E'
_journal_page_first o1237
_journal_page_last o1238
_journal_paper_doi 10.1107/S1600536813018369
_journal_volume 69
_journal_year 2013
_chemical_formula_iupac 'C17 H22 O5, 0.25H2 O'
_chemical_formula_moiety 'C17 H22 O5, 0.25(H2 O)'
_chemical_formula_sum 'C17 H22.5 O5.25'
_chemical_formula_weight 310.86
_chemical_name_common
;
Tenulin 0.25-hydrate
;
_chemical_name_systematic
;
2-Hydroxy-2,2a,6,9a-tetramethyl-2a,4a,5,6,6a,9a,9b,9c-octahydro-2<i>H</i>-
1,4-dioxadicyclopent[<i>cd</i>,<i>f</i>]azulene-3,9-dione 0.25-hydrate
;
_space_group_crystal_system orthorhombic
_space_group_IT_number 18
_space_group_name_Hall 'P 2 2ab'
_space_group_name_H-M_alt 'P 21 21 2'
_symmetry_space_group_name_Hall 'P 2 2ab'
_symmetry_space_group_name_H-M 'P 21 21 2'
_atom_sites_solution_hydrogens mixed
_atom_sites_solution_primary iterative
_cell_angle_alpha 90
_cell_angle_beta 90
_cell_angle_gamma 90
_cell_formula_units_Z 8
_cell_length_a 10.5508(16)
_cell_length_b 28.371(4)
_cell_length_c 10.5228(14)
_cell_measurement_reflns_used 6528
_cell_measurement_temperature 200(2)
_cell_measurement_theta_max 24.72
_cell_measurement_theta_min 2.41
_cell_volume 3149.9(8)
_computing_cell_refinement 'SAINT (Bruker, 2009)'
_computing_data_collection 'APEX2 (Bruker, 2009)'
_computing_data_reduction 'SAINT (Bruker, 2009)'
_computing_molecular_graphics 'OLEX2 (Dolomanov <i>et al.</i> 2009)'
_computing_publication_material 'OLEX2 (Dolomanov <i>et al.</i> 2009)'
_computing_structure_refinement 'SHELXL97 (Sheldrick, 2008)'
_computing_structure_solution 'SHELXS97 (Sheldrick, 2008)'
_diffrn_ambient_temperature 200(2)
_diffrn_measured_fraction_theta_full 0.976
_diffrn_measured_fraction_theta_max 0.998
_diffrn_measurement_device_type 'Bruker APEXII CCD'
_diffrn_measurement_method '\f and \w scans'
_diffrn_radiation_monochromator graphite
_diffrn_radiation_type MoK\a
_diffrn_radiation_wavelength 0.71073
_diffrn_reflns_av_R_equivalents 0.0405
_diffrn_reflns_limit_h_max 12
_diffrn_reflns_limit_h_min -11
_diffrn_reflns_limit_k_max 33
_diffrn_reflns_limit_k_min -33
_diffrn_reflns_limit_l_max 12
_diffrn_reflns_limit_l_min -12
_diffrn_reflns_number 19558
_diffrn_reflns_theta_full 25.242
_diffrn_reflns_theta_max 25.022
_diffrn_reflns_theta_min 2.406
_exptl_absorpt_coefficient_mu 0.096
_exptl_absorpt_correction_T_max 1.0000
_exptl_absorpt_correction_T_min 0.8179
_exptl_absorpt_correction_type multi-scan
_exptl_absorpt_process_details '(SADABS; Bruker, 2008)'
_exptl_crystal_colour colorless
_exptl_crystal_density_diffrn 1.311
_exptl_crystal_description plate
_exptl_crystal_F_000 1332
_exptl_crystal_size_max 0.420
_exptl_crystal_size_mid 0.320
_exptl_crystal_size_min 0.260
_refine_diff_density_max 0.323
_refine_diff_density_min -0.217
_refine_ls_extinction_method none
_refine_ls_goodness_of_fit_ref 1.259
_refine_ls_hydrogen_treatment constr
_refine_ls_matrix_type full
_refine_ls_number_parameters 415
_refine_ls_number_reflns 5543
_refine_ls_number_restraints 1
_refine_ls_restrained_S_all 1.261
_refine_ls_R_factor_all 0.0604
_refine_ls_R_factor_gt 0.0493
_refine_ls_shift/su_max 0.000
_refine_ls_shift/su_mean 0.000
_refine_ls_structure_factor_coef Fsqd
_refine_ls_weighting_details 'w=1/[\s^2^(Fo^2^)+(0.0607P)^2^] where P=(Fo^2^+2Fc^2^)/3'
_refine_ls_weighting_scheme calc
_refine_ls_wR_factor_gt 0.1158
_refine_ls_wR_factor_ref 0.1206
_reflns_number_gt 4678
_reflns_number_total 5543
_reflns_threshold_expression I>2\s(I)
_cod_data_source_file cv5419.cif
_cod_data_source_block I
_cod_original_formula_sum 'C17 H22.50 O5.25'
_cod_database_code 2238329
_cod_database_fobs_code 2238329
_shelx_space_group_comment
;
The symmetry employed for this shelxl refinement is uniquely defined
by the following loop, which should always be used as a source of
symmetry information in preference to the above space-group names.
They are only intended as comments.
;
_shelx_estimated_absorpt_t_min 0.961
_shelx_estimated_absorpt_t_max 0.976
_shelxl_version_number .2013

loop_
_space_group_symop_operation_xyz
'x, y, z'
'-x, -y, z'
'x+1/2, -y+1/2, -z'
'-x+1/2, y+1/2, -z'

loop_
_atom_site_type_symbol
_atom_site_label
_atom_site_fract_x
_atom_site_fract_y
_atom_site_fract_z
_atom_site_U_iso_or_equiv
_atom_site_adp_type
_atom_site_calc_flag
_atom_site_occupancy
O O1 0.6817(2) 0.38776(7) 0.3835(2) 0.0356(5) Uani d 1
O O2 0.9660(2) 0.29325(8) 0.4251(2) 0.0377(6) Uani d 1
O O3 0.8861(2) 0.39337(7) 0.4678(2) 0.0365(6) Uani d 1
H H3 0.8847 0.4219 0.4460 0.055 Uiso calc 1
O O4 0.9400(2) 0.29834(9) 0.6349(2) 0.0473(7) Uani d 1
O O5 0.5217(3) 0.41252(13) 0.1295(3) 0.0741(10) Uani d 1
C C1 0.7673(3) 0.32247(10) 0.4929(3) 0.0295(7) Uani d 1
C C2 0.7609(3) 0.37755(11) 0.4896(3) 0.0319(7) Uani d 1
C C3 0.6765(3) 0.34915(11) 0.2951(3) 0.0313(7) Uani d 1
H H3A 0.5875 0.3370 0.2949 0.038 Uiso calc 1
C C4 0.7608(3) 0.31057(10) 0.3520(3) 0.0294(7) Uani d 1
H H4 0.7213 0.2789 0.3393 0.035 Uiso calc 1
C C5 0.9002(3) 0.30976(11) 0.3106(3) 0.0318(7) Uani d 1
H H5 0.9277 0.3428 0.2925 0.038 Uiso calc 1
C C6 0.8988(3) 0.30454(10) 0.5302(3) 0.0317(8) Uani d 1
C C7 0.6632(3) 0.30040(12) 0.5743(3) 0.0394(8) Uani d 1
H H7A 0.5807 0.3130 0.5485 0.059 Uiso calc 1
H H7B 0.6784 0.3079 0.6639 0.059 Uiso calc 1
H H7C 0.6638 0.2661 0.5628 0.059 Uiso calc 1
C C8 0.7064(4) 0.40203(12) 0.6048(3) 0.0443(9) Uani d 1
H H8A 0.7581 0.3946 0.6796 0.066 Uiso calc 1
H H8B 0.6193 0.3912 0.6188 0.066 Uiso calc 1
H H8C 0.7064 0.4362 0.5908 0.066 Uiso calc 1
C C9 0.7099(3) 0.36289(12) 0.1567(3) 0.0374(8) Uani d 1
C C10 0.5949(4) 0.38274(16) 0.0850(4) 0.0546(11) Uani d 1
C C11 0.5928(5) 0.3623(2) -0.0398(4) 0.0716(14) Uani d 1
H H11 0.5383 0.3718 -0.1069 0.086 Uiso calc 1
C C12 0.6793(5) 0.32776(18) -0.0477(4) 0.0645(12) Uani d 1
H H12 0.6968 0.3110 -0.1239 0.077 Uiso calc 1
C C13 0.7463(4) 0.31812(13) 0.0771(4) 0.0428(9) Uani d 1
H H13 0.6996 0.2913 0.1170 0.051 Uiso calc 1
C C14 0.8858(4) 0.30276(13) 0.0714(4) 0.0446(9) Uani d 1
H H14 0.9385 0.3315 0.0570 0.054 Uiso calc 1
C C15 0.9297(4) 0.27972(12) 0.1967(3) 0.0418(9) Uani d 1
H H15A 0.8875 0.2488 0.2063 0.050 Uiso calc 1
H H15B 1.0223 0.2742 0.1928 0.050 Uiso calc 1
C C16 0.8068(4) 0.40361(12) 0.1463(3) 0.0427(9) Uani d 1
H H16A 0.8258 0.4096 0.0566 0.064 Uiso calc 1
H H16B 0.8849 0.3949 0.1909 0.064 Uiso calc 1
H H16C 0.7711 0.4321 0.1848 0.064 Uiso calc 1
C C17 0.9131(6) 0.26812(17) -0.0367(4) 0.0723(15) Uani d 1
H H17A 0.8584 0.2404 -0.0278 0.108 Uiso calc 1
H H17B 1.0021 0.2583 -0.0330 0.108 Uiso calc 1
H H17C 0.8964 0.2834 -0.1185 0.108 Uiso calc 1
O O6 0.2271(3) 0.47141(8) 0.6628(3) 0.0565(8) Uani d 1
O O7 0.3046(3) 0.33787(10) 0.7457(2) 0.0548(8) Uani d 1
O O8 0.3753(3) 0.44016(11) 0.7977(3) 0.0672(9) Uani d 1
H H8 0.4130 0.4633 0.8302 0.101 Uiso calc 1
O O9 0.2418(4) 0.34948(12) 0.9465(3) 0.0802(11) Uani d 1
O O10 0.1310(3) 0.51587(8) 0.3892(3) 0.0620(8) Uani d 1
C C18 0.1688(4) 0.40306(13) 0.7805(4) 0.0442(9) Uani d 1
C C19 0.2444(4) 0.45107(14) 0.7832(4) 0.0489(10) Uani d 1
C C20 0.1707(3) 0.43966(10) 0.5749(3) 0.0353(8) Uani d 1
H H20 0.0799 0.4491 0.5647 0.042 Uiso calc 1
C C21 0.1730(3) 0.39150(11) 0.6398(3) 0.0330(7) Uani d 1
H H21 0.0976 0.3723 0.6145 0.040 Uiso calc 1
C C22 0.2951(3) 0.36293(12) 0.6250(3) 0.0386(8) Uani d 1
H H22 0.3683 0.3851 0.6171 0.046 Uiso calc 1
C C23 0.2409(4) 0.36239(15) 0.8373(4) 0.0553(11) Uani d 1
C C24 0.0352(4) 0.40600(16) 0.8354(4) 0.0561(11) Uani d 1
H H24A -0.0105 0.3767 0.8171 0.084 Uiso calc 1
H H24B -0.0099 0.4326 0.7967 0.084 Uiso calc 1
H H24C 0.0400 0.4106 0.9275 0.084 Uiso calc 1
C C25 0.2053(5) 0.48671(17) 0.8816(4) 0.0726(14) Uani d 1
H H25A 0.2602 0.5145 0.8755 0.109 Uiso calc 1
H H25B 0.2133 0.4728 0.9665 0.109 Uiso calc 1
H H25C 0.1171 0.4961 0.8670 0.109 Uiso calc 1
C C26 0.2326(3) 0.44109(11) 0.4425(4) 0.0345(8) Uani d 1
C C27 0.1662(4) 0.47665(11) 0.3560(4) 0.0459(9) Uani d 1
C C28 0.1556(5) 0.45658(14) 0.2310(4) 0.0567(11) Uani d 1
H H28 0.1288 0.4731 0.1572 0.068 Uiso calc 1
C C29 0.1891(4) 0.41138(14) 0.2341(4) 0.0483(10) Uani d 1
H H29 0.1966 0.3922 0.1605 0.058 Uiso calc 1
C C30 0.2139(3) 0.39387(11) 0.3672(3) 0.0334(7) Uani d 1
H H30 0.1319 0.3803 0.3978 0.040 Uiso calc 1
C C31 0.3146(3) 0.35456(11) 0.3859(3) 0.0350(8) Uani d 1
H H31 0.4004 0.3695 0.3855 0.042 Uiso calc 1
C C32 0.2963(3) 0.32945(11) 0.5136(3) 0.0358(8) Uani d 1
H H32A 0.2152 0.3119 0.5118 0.043 Uiso calc 1
H H32B 0.3655 0.3063 0.5255 0.043 Uiso calc 1
C C33 0.3739(4) 0.45762(13) 0.4442(4) 0.0506(10) Uani d 1
H H33A 0.4113 0.4529 0.3600 0.076 Uiso calc 1
H H33B 0.4211 0.4392 0.5071 0.076 Uiso calc 1
H H33C 0.3777 0.4911 0.4667 0.076 Uiso calc 1
C C34 0.3095(4) 0.31824(12) 0.2785(4) 0.0457(9) Uani d 1
H H34A 0.3702 0.2929 0.2960 0.069 Uiso calc 1
H H34B 0.3313 0.3335 0.1979 0.069 Uiso calc 1
H H34C 0.2239 0.3050 0.2730 0.069 Uiso calc 1
O O1W 0.5000 0.5000 -0.0109(5) 0.0797(14) Uani d 1
H H1W 0.489(7) 0.4719(14) 0.043(5) 0.120 Uiso d 1

loop_
_atom_site_aniso_label
_atom_site_aniso_U_11
_atom_site_aniso_U_22
_atom_site_aniso_U_33
_atom_site_aniso_U_12
_atom_site_aniso_U_13
_atom_site_aniso_U_23
O1 0.0386(13) 0.0341(11) 0.0342(13) 0.0081(10) -0.0026(11) 0.0019(10)
O2 0.0333(13) 0.0367(13) 0.0433(14) 0.0071(10) -0.0067(12) 0.0040(11)
O3 0.0342(13) 0.0259(11) 0.0495(15) -0.0051(10) -0.0021(11) 0.0033(11)
O4 0.0521(16) 0.0495(15) 0.0403(15) -0.0028(12) -0.0176(13) 0.0100(13)
O5 0.061(2) 0.104(3) 0.0569(18) 0.0353(19) -0.0044(17) 0.0231(19)
C1 0.0315(18) 0.0256(15) 0.0315(18) -0.0051(13) -0.0032(14) 0.0032(14)
C2 0.0333(17) 0.0312(16) 0.0313(18) 0.0017(14) -0.0012(14) 0.0016(14)
C3 0.0238(16) 0.0374(17) 0.0328(17) -0.0026(14) -0.0020(15) 0.0028(14)
C4 0.0303(17) 0.0271(15) 0.0309(17) -0.0086(13) -0.0035(14) 0.0001(14)
C5 0.0293(17) 0.0292(16) 0.0367(19) 0.0029(13) -0.0033(14) 0.0056(14)
C6 0.0363(19) 0.0234(15) 0.035(2) -0.0034(14) -0.0064(16) 0.0054(14)
C7 0.0409(19) 0.0405(18) 0.0367(19) -0.0082(16) 0.0038(17) 0.0020(16)
C8 0.054(2) 0.0390(19) 0.040(2) 0.0013(17) 0.0047(18) -0.0040(17)
C9 0.0368(19) 0.0446(18) 0.0309(18) 0.0011(15) -0.0029(15) 0.0042(16)
C10 0.051(2) 0.071(3) 0.042(2) 0.009(2) -0.004(2) 0.019(2)
C11 0.065(3) 0.105(4) 0.045(3) 0.007(3) -0.019(2) 0.009(3)
C12 0.079(3) 0.083(3) 0.032(2) -0.008(3) -0.010(2) -0.001(2)
C13 0.051(2) 0.045(2) 0.0325(18) -0.0086(17) -0.0054(18) 0.0002(16)
C14 0.058(2) 0.0407(19) 0.0349(19) 0.0012(18) 0.0070(19) -0.0034(16)
C15 0.046(2) 0.0361(19) 0.043(2) 0.0073(16) 0.0024(18) -0.0056(17)
C16 0.052(2) 0.0374(18) 0.0388(19) -0.0001(16) 0.0101(18) 0.0084(16)
C17 0.114(4) 0.061(3) 0.042(2) 0.016(3) 0.005(3) -0.014(2)
O6 0.087(2) 0.0373(13) 0.0453(16) -0.0181(13) -0.0064(14) -0.0092(12)
O7 0.0617(19) 0.0587(17) 0.0439(16) 0.0192(15) -0.0111(13) 0.0038(13)
O8 0.0531(19) 0.0671(19) 0.082(2) -0.0024(15) -0.0181(17) -0.0196(17)
O9 0.114(3) 0.086(2) 0.0410(18) 0.022(2) -0.0086(18) 0.0097(16)
O10 0.070(2) 0.0259(13) 0.090(2) 0.0007(13) -0.0007(18) 0.0017(13)
C18 0.044(2) 0.050(2) 0.038(2) 0.0066(18) -0.0017(18) -0.0070(17)
C19 0.048(2) 0.048(2) 0.051(2) 0.0038(18) -0.011(2) -0.0092(19)
C20 0.0372(18) 0.0252(15) 0.0434(19) -0.0043(14) 0.0005(17) -0.0073(14)
C21 0.0292(17) 0.0304(15) 0.0394(18) -0.0022(14) 0.0021(15) -0.0054(15)
C22 0.0354(19) 0.0384(18) 0.042(2) 0.0021(15) -0.0058(17) -0.0028(16)
C23 0.066(3) 0.059(2) 0.041(2) 0.003(2) -0.002(2) -0.003(2)
C24 0.056(3) 0.067(3) 0.045(2) -0.001(2) 0.011(2) -0.003(2)
C25 0.080(3) 0.068(3) 0.070(3) -0.002(3) 0.011(3) -0.028(3)
C26 0.0318(17) 0.0236(15) 0.048(2) -0.0063(13) 0.0020(16) -0.0044(15)
C27 0.049(2) 0.0280(18) 0.061(2) -0.0071(16) 0.005(2) 0.0074(18)
C28 0.073(3) 0.047(2) 0.050(2) 0.005(2) 0.001(2) 0.016(2)
C29 0.055(2) 0.050(2) 0.040(2) 0.001(2) 0.0006(19) 0.0001(17)
C30 0.0336(18) 0.0268(15) 0.0399(18) -0.0037(13) 0.0045(15) -0.0045(15)
C31 0.0311(18) 0.0289(16) 0.045(2) 0.0000(14) 0.0039(16) -0.0059(15)
C32 0.0319(19) 0.0267(15) 0.049(2) 0.0080(13) -0.0029(16) -0.0054(16)
C33 0.041(2) 0.042(2) 0.069(3) -0.0165(18) 0.011(2) -0.0112(19)
C34 0.050(2) 0.039(2) 0.048(2) 0.0037(17) 0.004(2) -0.0099(17)
O1W 0.086(3) 0.081(3) 0.072(3) -0.001(3) 0.000 0.000

loop_
_atom_type_symbol
_atom_type_description
_atom_type_scat_dispersion_real
_atom_type_scat_dispersion_imag
_atom_type_scat_source
C C 0.0033 0.0016 'International Tables Vol C Tables 4.2.6.8 and 6.1.1.4'
H H 0.0000 0.0000 'International Tables Vol C Tables 4.2.6.8 and 6.1.1.4'
O O 0.0106 0.0060 'International Tables Vol C Tables 4.2.6.8 and 6.1.1.4'

loop_
_geom_angle_atom_site_label_1
_geom_angle_atom_site_label_2
_geom_angle_atom_site_label_3
_geom_angle
C2 O1 C3 112.0(2)
C6 O2 C5 110.3(2)
C2 O3 H3 109.5
C4 C1 C7 115.0(3)
C4 C1 C6 102.5(3)
C7 C1 C6 111.8(3)
C4 C1 C2 101.4(3)
C7 C1 C2 113.0(3)
C6 C1 C2 112.2(3)
O3 C2 O1 110.9(3)
O3 C2 C8 109.9(3)
O1 C2 C8 108.2(3)
O3 C2 C1 106.3(2)
O1 C2 C1 104.2(3)
C8 C2 C1 117.3(3)
O1 C3 C4 105.6(2)
O1 C3 C9 114.1(3)
C4 C3 C9 114.6(3)
O1 C3 H3A 107.4
C4 C3 H3A 107.4
C9 C3 H3A 107.4
C1 C4 C3 104.4(3)
C1 C4 C5 103.7(3)
C3 C4 C5 117.1(3)
C1 C4 H4 110.4
C3 C4 H4 110.4
C5 C4 H4 110.4
O2 C5 C15 112.0(3)
O2 C5 C4 103.1(3)
C15 C5 C4 115.7(3)
O2 C5 H5 108.6
C15 C5 H5 108.6
C4 C5 H5 108.6
O4 C6 O2 121.8(3)
O4 C6 C1 127.9(3)
O2 C6 C1 110.2(3)
C1 C7 H7A 109.5
C1 C7 H7B 109.5
H7A C7 H7B 109.5
C1 C7 H7C 109.5
H7A C7 H7C 109.5
H7B C7 H7C 109.5
C2 C8 H8A 109.5
C2 C8 H8B 109.5
H8A C8 H8B 109.5
C2 C8 H8C 109.5
H8A C8 H8C 109.5
H8B C8 H8C 109.5
C10 C9 C16 102.3(3)
C10 C9 C3 112.0(3)
C16 C9 C3 113.9(3)
C10 C9 C13 103.2(3)
C16 C9 C13 113.9(3)
C3 C9 C13 110.7(3)
O5 C10 C11 127.8(4)
O5 C10 C9 123.9(4)
C11 C10 C9 108.2(4)
C12 C11 C10 110.0(4)
C12 C11 H11 125.0
C10 C11 H11 125.0
C11 C12 C13 113.3(4)
C11 C12 H12 123.4
C13 C12 H12 123.4
C12 C13 C14 117.7(4)
C12 C13 C9 101.7(3)
C14 C13 C9 119.0(3)
C12 C13 H13 105.8
C14 C13 H13 105.8
C9 C13 H13 105.8
C17 C14 C13 113.1(4)
C17 C14 C15 107.8(3)
C13 C14 C15 112.0(3)
C17 C14 H14 107.9
C13 C14 H14 107.9
C15 C14 H14 107.9
C5 C15 C14 112.3(3)
C5 C15 H15A 109.2
C14 C15 H15A 109.2
C5 C15 H15B 109.2
C14 C15 H15B 109.2
H15A C15 H15B 107.9
C9 C16 H16A 109.5
C9 C16 H16B 109.5
H16A C16 H16B 109.5
C9 C16 H16C 109.5
H16A C16 H16C 109.5
H16B C16 H16C 109.5
C14 C17 H17A 109.5
C14 C17 H17B 109.5
H17A C17 H17B 109.5
C14 C17 H17C 109.5
H17A C17 H17C 109.5
H17B C17 H17C 109.5
C19 O6 C20 112.4(3)
C23 O7 C22 109.4(3)
C19 O8 H8 109.5
C23 C18 C21 101.9(3)
C23 C18 C24 111.0(4)
C21 C18 C24 114.1(3)
C23 C18 C19 113.5(3)
C21 C18 C19 100.9(3)
C24 C18 C19 114.4(3)
O6 C19 O8 108.2(4)
O6 C19 C25 108.0(3)
O8 C19 C25 109.7(3)
O6 C19 C18 105.8(3)
O8 C19 C18 107.7(3)
C25 C19 C18 117.0(4)
O6 C20 C21 105.6(3)
O6 C20 C26 113.2(3)
C21 C20 C26 114.9(3)
O6 C20 H20 107.6
C21 C20 H20 107.6
C26 C20 H20 107.6
C18 C21 C20 104.0(3)
C18 C21 C22 103.8(3)
C20 C21 C22 116.2(3)
C18 C21 H21 110.8
C20 C21 H21 110.8
C22 C21 H21 110.8
O7 C22 C32 111.7(3)
O7 C22 C21 103.2(3)
C32 C22 C21 114.8(3)
O7 C22 H22 109.0
C32 C22 H22 109.0
C21 C22 H22 109.0
O9 C23 O7 120.9(4)
O9 C23 C18 127.9(4)
O7 C23 C18 111.0(3)
C18 C24 H24A 109.5
C18 C24 H24B 109.5
H24A C24 H24B 109.5
C18 C24 H24C 109.5
H24A C24 H24C 109.5
H24B C24 H24C 109.5
C19 C25 H25A 109.5
C19 C25 H25B 109.5
H25A C25 H25B 109.5
C19 C25 H25C 109.5
H25A C25 H25C 109.5
H25B C25 H25C 109.5
C27 C26 C20 111.2(3)
C27 C26 C33 104.2(3)
C20 C26 C33 113.7(3)
C27 C26 C30 101.9(3)
C20 C26 C30 112.4(3)
C33 C26 C30 112.5(3)
O10 C27 C28 126.7(4)
O10 C27 C26 124.7(4)
C28 C27 C26 108.6(3)
C29 C28 C27 109.8(4)
C29 C28 H28 125.1
C27 C28 H28 125.1
C28 C29 C30 112.7(3)
C28 C29 H29 123.6
C30 C29 H29 123.6
C29 C30 C31 118.2(3)
C29 C30 C26 102.1(3)
C31 C30 C26 117.6(3)
C29 C30 H30 106.0
C31 C30 H30 106.0
C26 C30 H30 106.0
C34 C31 C32 109.3(3)
C34 C31 C30 111.5(3)
C32 C31 C30 111.0(3)
C34 C31 H31 108.3
C32 C31 H31 108.3
C30 C31 H31 108.3
C22 C32 C31 112.9(3)
C22 C32 H32A 109.0
C31 C32 H32A 109.0
C22 C32 H32B 109.0
C31 C32 H32B 109.0
H32A C32 H32B 107.8
C26 C33 H33A 109.5
C26 C33 H33B 109.5
H33A C33 H33B 109.5
C26 C33 H33C 109.5
H33A C33 H33C 109.5
H33B C33 H33C 109.5
C31 C34 H34A 109.5
C31 C34 H34B 109.5
H34A C34 H34B 109.5
C31 C34 H34C 109.5
H34A C34 H34C 109.5
H34B C34 H34C 109.5

loop_
_geom_bond_atom_site_label_1
_geom_bond_atom_site_label_2
_geom_bond_distance
O1 C2 1.424(4)
O1 C3 1.438(4)
O2 C6 1.352(4)
O2 C5 1.468(4)
O3 C2 1.415(4)
O3 H3 0.8400
O4 C6 1.198(4)
O5 C10 1.237(5)
C1 C4 1.522(5)
C1 C7 1.527(5)
C1 C6 1.529(5)
C1 C2 1.564(4)
C2 C8 1.511(5)
C3 C4 1.532(5)
C3 C9 1.548(5)
C3 H3A 1.0000
C4 C5 1.534(5)
C4 H4 1.0000
C5 C15 1.504(5)
C5 H5 1.0000
C7 H7A 0.9800
C7 H7B 0.9800
C7 H7C 0.9800
C8 H8A 0.9800
C8 H8B 0.9800
C8 H8C 0.9800
C9 C10 1.535(5)
C9 C16 1.546(5)
C9 C13 1.570(5)
C10 C11 1.437(6)
C11 C12 1.340(7)
C11 H11 0.9500
C12 C13 1.516(6)
C12 H12 0.9500
C13 C14 1.536(6)
C13 H13 1.0000
C14 C17 1.530(6)
C14 C15 1.544(5)
C14 H14 1.0000
C15 H15A 0.9900
C15 H15B 0.9900
C16 H16A 0.9800
C16 H16B 0.9800
C16 H16C 0.9800
C17 H17A 0.9800
C17 H17B 0.9800
C17 H17C 0.9800
O6 C19 1.404(5)
O6 C20 1.421(4)
O7 C23 1.365(5)
O7 C22 1.459(4)
O8 C19 1.424(5)
O8 H8 0.8400
O9 C23 1.206(5)
O10 C27 1.224(4)
C18 C23 1.506(6)
C18 C21 1.517(5)
C18 C24 1.526(6)
C18 C19 1.578(6)
C19 C25 1.505(6)
C20 C21 1.528(4)
C20 C26 1.540(5)
C20 H20 1.0000
C21 C22 1.530(5)
C21 H21 1.0000
C22 C32 1.508(5)
C22 H22 1.0000
C24 H24A 0.9800
C24 H24B 0.9800
C24 H24C 0.9800
C25 H25A 0.9800
C25 H25B 0.9800
C25 H25C 0.9800
C26 C27 1.529(5)
C26 C33 1.562(5)
C26 C30 1.569(4)
C27 C28 1.438(6)
C28 C29 1.331(5)
C28 H28 0.9500
C29 C30 1.509(5)
C29 H29 0.9500
C30 C31 1.552(5)
C30 H30 1.0000
C31 C34 1.530(5)
C31 C32 1.534(5)
C31 H31 1.0000
C32 H32A 0.9900
C32 H32B 0.9900
C33 H33A 0.9800
C33 H33B 0.9800
C33 H33C 0.9800
C34 H34A 0.9800
C34 H34B 0.9800
C34 H34C 0.9800
O1W H1W 0.99(3)

loop_
_geom_hbond_atom_site_label_D
_geom_hbond_atom_site_label_H
_geom_hbond_atom_site_label_A
_geom_hbond_site_symmetry_A
_geom_hbond_distance_DH
_geom_hbond_distance_HA
_geom_hbond_distance_DA
_geom_hbond_angle_DHA
O3 H3 O10 2_665 0.84 1.87 2.711(3) 175
O8 H8 O1W 1_556 0.84 2.17 2.945(5) 153
O1W H1W O5 . 0.99(3) 1.94(3) 2.897(4) 162(6)

loop_
_geom_torsion_atom_site_label_1
_geom_torsion_atom_site_label_2
_geom_torsion_atom_site_label_3
_geom_torsion_atom_site_label_4
_geom_torsion
C3 O1 C2 O3 92.6(3)
C3 O1 C2 C8 -146.9(3)
C3 O1 C2 C1 -21.4(3)
C4 C1 C2 O3 -83.8(3)
C7 C1 C2 O3 152.5(3)
C6 C1 C2 O3 24.9(4)
C4 C1 C2 O1 33.3(3)
C7 C1 C2 O1 -90.4(3)
C6 C1 C2 O1 142.1(3)
C4 C1 C2 C8 152.9(3)
C7 C1 C2 C8 29.2(4)
C6 C1 C2 C8 -98.3(4)
C2 O1 C3 C4 0.3(3)
C2 O1 C3 C9 -126.4(3)
C7 C1 C4 C3 89.3(3)
C6 C1 C4 C3 -149.0(2)
C2 C1 C4 C3 -33.0(3)
C7 C1 C4 C5 -147.5(3)
C6 C1 C4 C5 -25.9(3)
C2 C1 C4 C5 90.2(3)
O1 C3 C4 C1 21.6(3)
C9 C3 C4 C1 148.0(3)
O1 C3 C4 C5 -92.4(3)
C9 C3 C4 C5 34.0(4)
C6 O2 C5 C15 -151.6(3)
C6 O2 C5 C4 -26.6(3)
C1 C4 C5 O2 31.9(3)
C3 C4 C5 O2 146.3(3)
C1 C4 C5 C15 154.5(3)
C3 C4 C5 C15 -91.1(3)
C5 O2 C6 O4 -173.1(3)
C5 O2 C6 C1 10.2(3)
C4 C1 C6 O4 -165.8(3)
C7 C1 C6 O4 -42.0(4)
C2 C1 C6 O4 86.1(4)
C4 C1 C6 O2 10.7(3)
C7 C1 C6 O2 134.5(3)
C2 C1 C6 O2 -97.3(3)
O1 C3 C9 C10 -84.3(4)
C4 C3 C9 C10 153.8(3)
O1 C3 C9 C16 31.2(4)
C4 C3 C9 C16 -90.6(3)
O1 C3 C9 C13 161.1(3)
C4 C3 C9 C13 39.3(4)
C16 C9 C10 O5 -76.5(5)
C3 C9 C10 O5 45.9(5)
C13 C9 C10 O5 165.1(4)
C16 C9 C10 C11 101.2(4)
C3 C9 C10 C11 -136.4(4)
C13 C9 C10 C11 -17.2(4)
O5 C10 C11 C12 -173.5(5)
C9 C10 C11 C12 8.9(5)
C10 C11 C12 C13 4.0(6)
C11 C12 C13 C14 -146.4(4)
C11 C12 C13 C9 -14.6(5)
C10 C9 C13 C12 18.2(4)
C16 C9 C13 C12 -91.9(4)
C3 C9 C13 C12 138.2(3)
C10 C9 C13 C14 149.2(3)
C16 C9 C13 C14 39.1(4)
C3 C9 C13 C14 -90.8(4)
C12 C13 C14 C17 -40.3(5)
C9 C13 C14 C17 -163.8(3)
C12 C13 C14 C15 -162.4(3)
C9 C13 C14 C15 74.1(4)
O2 C5 C15 C14 -167.3(3)
C4 C5 C15 C14 75.0(4)
C17 C14 C15 C5 -176.7(4)
C13 C14 C15 C5 -51.6(4)
C20 O6 C19 O8 104.5(4)
C20 O6 C19 C25 -136.8(4)
C20 O6 C19 C18 -10.8(4)
C23 C18 C19 O6 135.6(3)
C21 C18 C19 O6 27.3(4)
C24 C18 C19 O6 -95.6(4)
C23 C18 C19 O8 20.0(5)
C21 C18 C19 O8 -88.3(4)
C24 C18 C19 O8 148.8(4)
C23 C18 C19 C25 -104.1(4)
C21 C18 C19 C25 147.6(4)
C24 C18 C19 C25 24.7(5)
C19 O6 C20 C21 -10.5(4)
C19 O6 C20 C26 -137.1(3)
C23 C18 C21 C20 -149.9(3)
C24 C18 C21 C20 90.4(4)
C19 C18 C21 C20 -32.7(3)
C23 C18 C21 C22 -27.8(4)
C24 C18 C21 C22 -147.5(3)
C19 C18 C21 C22 89.3(3)
O6 C20 C21 C18 28.0(4)
C26 C20 C21 C18 153.6(3)
O6 C20 C21 C22 -85.4(3)
C26 C20 C21 C22 40.2(4)
C23 O7 C22 C32 -148.9(3)
C23 O7 C22 C21 -25.1(4)
C18 C21 C22 O7 32.6(3)
C20 C21 C22 O7 146.1(3)
C18 C21 C22 C32 154.3(3)
C20 C21 C22 C32 -92.2(4)
C22 O7 C23 O9 -176.0(4)
C22 O7 C23 C18 7.4(5)
C21 C18 C23 O9 -162.7(5)
C24 C18 C23 O9 -40.8(6)
C19 C18 C23 O9 89.6(6)
C21 C18 C23 O7 13.6(4)
C24 C18 C23 O7 135.5(4)
C19 C18 C23 O7 -94.1(4)
O6 C20 C26 C27 -91.2(4)
C21 C20 C26 C27 147.3(3)
O6 C20 C26 C33 26.1(4)
C21 C20 C26 C33 -95.4(3)
O6 C20 C26 C30 155.3(3)
C21 C20 C26 C30 33.8(4)
C20 C26 C27 O10 42.1(5)
C33 C26 C27 O10 -80.8(4)
C30 C26 C27 O10 162.0(4)
C20 C26 C27 C28 -139.2(3)
C33 C26 C27 C28 97.8(4)
C30 C26 C27 C28 -19.3(4)
O10 C27 C28 C29 -172.2(4)
C26 C27 C28 C29 9.2(5)
C27 C28 C29 C30 6.1(5)
C28 C29 C30 C31 -148.7(4)
C28 C29 C30 C26 -17.9(5)
C27 C26 C30 C29 21.2(4)
C20 C26 C30 C29 140.3(3)
C33 C26 C30 C29 -89.9(4)
C27 C26 C30 C31 152.3(3)
C20 C26 C30 C31 -88.6(4)
C33 C26 C30 C31 41.3(4)
C29 C30 C31 C34 -38.4(4)
C26 C30 C31 C34 -161.6(3)
C29 C30 C31 C32 -160.4(3)
C26 C30 C31 C32 76.3(4)
O7 C22 C32 C31 -167.9(3)
C21 C22 C32 C31 75.2(4)
C34 C31 C32 C22 -177.9(3)
C30 C31 C32 C22 -54.5(4)
